data_4062053
_journal_name_full Organometallics
_journal_year 2003
_chemical_formula_sum 'C83 H110 Cl6 I6 Mo2 N8'
_chemical_formula_weight 2385.77
_chemical_name_common '[(PhCN)Mo(N[iPr]Ar)3]I3'
_space_group_IT_number 15
_symmetry_cell_setting monoclinic
_symmetry_space_group_name_Hall '-C 2yc'
_symmetry_space_group_name_H-M 'C 1 2/c 1'
_cell_angle_alpha 90.00
_cell_angle_beta 95.3800(10)
_cell_angle_gamma 90.00
_cell_formula_units_Z 4
_cell_length_a 20.0607(5)
_cell_length_b 19.6646(5)
_cell_length_c 24.8443(7)
_cell_measurement_temperature 183(2)
_cell_volume 9757.5(4)
_diffrn_ambient_temperature 183(2)
_exptl_crystal_density_diffrn 1.624
_refine_ls_R_factor_obs 0.0516
_refine_ls_wR_factor_obs 0.1265
_cod_depositor_comments
;
The following automatic conversions were performed:
'_symmetry_cell_setting' value 'Monoclinic' changed to 'monoclinic'
according to '/home/saulius/struct/CIF-dictionaries/cif_core.dic'
dictionary named 'cif_core.dic' version 2.4.1 from 2010-06-29.

Automatic conversion script
Id: cif_fix_enum 1527 2010-12-29 10:47:43Z saulius 
;
_cod_original_sg_symbol_H-M 'C 2/c'
_cod_database_code 4062053

loop_
_symmetry_equiv_pos_as_xyz
'x, y, z'
'-x, y, -z+1/2'
'x+1/2, y+1/2, z'
'-x+1/2, y+1/2, -z+1/2'
'-x, -y, -z'
'x, -y, z-1/2'
'-x+1/2, -y+1/2, -z'
'x+1/2, -y+1/2, z-1/2'

loop_
_atom_site_aniso_label
_atom_site_aniso_U_11
_atom_site_aniso_U_22
_atom_site_aniso_U_33
_atom_site_aniso_U_23
_atom_site_aniso_U_13
_atom_site_aniso_U_12
I2 0.0941(5) 0.0414(3) 0.0393(3) -0.0068(2) 0.0046(3) 0.0111(3)
I1 0.0822(5) 0.0744(5) 0.0572(4) -0.0154(3) 0.0027(3) 0.0181(4)
I3 0.1173(7) 0.0562(4) 0.0981(6) -0.0094(4) 0.0524(5) -0.0112(4)
Mo1 0.0207(3) 0.0202(3) 0.0195(3) -0.0011(2) 0.0037(2) 0.0003(2)
N1 0.025(3) 0.023(3) 0.026(3) -0.002(2) 0.004(2) 0.000(2)
C24 0.023(3) 0.039(4) 0.032(4) 0.010(3) -0.002(3) -0.001(3)
C31 0.031(4) 0.016(3) 0.035(4) -0.001(3) 0.011(3) -0.002(3)
N2 0.026(3) 0.023(3) 0.021(3) -0.001(2) 0.005(2) 0.001(2)
N3 0.023(3) 0.024(3) 0.028(3) 0.001(2) 0.007(2) 0.001(2)
C41 0.029(3) 0.028(4) 0.016(3) 0.002(3) 0.008(3) 0.004(3)
C4 0.026(3) 0.016(3) 0.025(3) -0.001(3) 0.006(2) -0.001(3)
C22 0.026(3) 0.031(4) 0.025(4) 0.000(3) 0.004(3) 0.000(3)
C42 0.035(4) 0.030(4) 0.028(4) -0.001(3) 0.006(3) -0.003(3)
C34 0.046(5) 0.032(4) 0.050(5) 0.001(4) 0.030(4) 0.001(3)
C21 0.020(3) 0.030(4) 0.020(3) -0.001(3) 0.003(3) -0.005(3)
C25 0.027(4) 0.027(4) 0.036(4) 0.001(3) 0.001(3) -0.004(3)
C37 0.032(4) 0.027(4) 0.030(4) -0.005(3) 0.001(3) -0.002(3)
C26 0.031(4) 0.028(4) 0.027(4) -0.002(3) 0.001(3) -0.001(3)
C46 0.028(4) 0.036(4) 0.031(4) -0.002(3) 0.005(3) -0.002(3)
C12 0.032(4) 0.028(4) 0.033(4) -0.003(3) 0.005(3) 0.007(3)
C231 0.047(5) 0.055(5) 0.032(4) -0.004(4) 0.011(3) 0.000(4)
C16 0.028(4) 0.025(4) 0.032(4) -0.003(3) 0.005(3) 0.004(3)
C11 0.027(3) 0.022(3) 0.027(4) -0.003(3) 0.000(3) 0.006(3)
C44 0.026(4) 0.071(6) 0.044(5) -0.001(4) 0.009(3) 0.002(4)
C32 0.038(4) 0.026(4) 0.031(4) 0.000(3) 0.011(3) -0.004(3)
C18 0.029(4) 0.054(5) 0.050(5) -0.013(4) -0.002(3) 0.016(4)
C43 0.034(4) 0.052(5) 0.037(4) 0.002(4) 0.003(3) -0.013(4)
N4 0.023(3) 0.022(3) 0.026(3) -0.001(2) 0.006(2) -0.001(2)
C13 0.036(4) 0.028(4) 0.045(5) -0.009(3) -0.009(3) 0.005(3)
C38 0.054(5) 0.028(4) 0.043(5) 0.000(3) 0.015(4) 0.003(3)
C35 0.033(4) 0.037(4) 0.058(5) 0.010(4) 0.020(4) 0.006(3)
C45 0.038(4) 0.046(5) 0.046(5) -0.010(4) 0.007(4) 0.016(4)
C36 0.033(4) 0.032(4) 0.041(4) 0.005(3) 0.007(3) 0.004(3)
C23 0.029(4) 0.039(4) 0.027(4) -0.003(3) 0.004(3) 0.000(3)
C39 0.037(4) 0.030(4) 0.031(4) -0.009(3) 0.009(3) 0.005(3)
C33 0.053(5) 0.023(4) 0.035(4) -0.001(3) 0.015(4) -0.001(3)
C14 0.039(4) 0.038(4) 0.033(4) -0.014(3) -0.009(3) 0.010(3)
C15 0.041(4) 0.041(4) 0.027(4) -0.006(3) 0.003(3) 0.017(4)
C17 0.031(4) 0.038(4) 0.028(4) -0.008(3) 0.000(3) 0.004(3)
Cl2 0.082(2) 0.085(2) 0.069(2) 0.0060(14) 0.0178(14) 0.0170(15)
Cl1 0.077(2) 0.098(2) 0.125(3) 0.019(2) 0.010(2) -0.006(2)
C27 0.027(3) 0.035(4) 0.028(4) 0.009(3) 0.002(3) 0.000(3)
C131 0.041(4) 0.036(4) 0.057(5) -0.013(4) -0.003(4) -0.003(4)
C28 0.032(4) 0.058(5) 0.042(4) 0.006(4) 0.011(3) 0.002(4)
C29 0.031(4) 0.036(4) 0.045(4) 0.005(4) 0.000(3) -0.009(3)
C251 0.052(5) 0.035(4) 0.045(5) 0.007(4) -0.007(4) 0.002(4)
C19 0.058(5) 0.044(5) 0.040(5) 0.002(4) -0.005(4) 0.009(4)
C151 0.055(5) 0.068(6) 0.031(4) -0.008(4) 0.009(4) 0.013(4)
C331 0.074(6) 0.051(5) 0.041(5) -0.001(4) 0.025(4) -0.003(4)
C351 0.028(4) 0.097(8) 0.081(7) 0.013(6) 0.016(4) 0.008(5)
C1 0.091(8) 0.080(7) 0.061(6) -0.017(6) -0.012(6) 0.001(6)
Cl3 0.173(7) 1.102(39) 0.207(8) -0.361(15) 0.043(6) -0.018(12)
C3 0.238(34) 0.215(32) 0.071(14) 0.000 0.041(18) 0.000

loop_
_atom_site_label
_atom_site_type_symbol
_atom_site_fract_x
_atom_site_fract_y
_atom_site_fract_z
_atom_site_U_iso_or_equiv
_atom_site_thermal_displace_type
_atom_site_occupancy
_atom_site_calc_flag
_atom_site_refinement_flags
_atom_site_disorder_group
I2 I 0.25192(3) 0.95979(3) 0.19625(2) 0.0583(2) Uani 1 d . .
I1 I 0.11629(4) 0.94765(4) 0.23072(3) 0.0715(2) Uani 1 d . .
I3 I 0.38797(5) 0.96761(4) 0.16667(4) 0.0879(3) Uani 1 d . .
Mo1 Mo 0.01331(3) 0.22828(3) 0.39294(2) 0.0200(2) Uani 1 d . .
N1 N -0.0426(3) 0.3022(3) 0.4120(2) 0.0249(12) Uani 1 d . .
C24 C 0.1329(3) 0.1377(4) 0.5786(3) 0.032(2) Uani 1 d . .
H24A H 0.1376(3) 0.1146(4) 0.6123(3) 0.038 Uiso 1 calc R .
C31 C -0.0739(3) 0.1445(3) 0.4497(3) 0.0270(15) Uani 1 d . .
N2 N 0.1018(2) 0.2371(3) 0.4288(2) 0.0232(12) Uani 1 d . .
N3 N -0.0246(2) 0.1416(3) 0.4100(2) 0.0247(12) Uani 1 d . .
C41 C 0.0984(3) 0.2270(3) 0.2544(2) 0.0238(14) Uani 1 d . .
C4 C 0.0275(3) 0.2323(3) 0.2685(3) 0.0222(13) Uani 1 d . .
C22 C 0.1035(3) 0.2379(3) 0.5272(3) 0.0273(15) Uani 1 d . .
H22A H 0.0893(3) 0.2840(3) 0.5255(3) 0.033 Uiso 1 calc R .
C42 C 0.1415(3) 0.2819(4) 0.2608(3) 0.031(2) Uani 1 d . .
H42A H 0.1263(3) 0.3239(4) 0.2739(3) 0.037 Uiso 1 calc R .
C34 C -0.1680(4) 0.1516(4) 0.5228(3) 0.041(2) Uani 1 d . .
H34A H -0.2006(4) 0.1543(4) 0.5481(3) 0.049 Uiso 1 calc R .
C21 C 0.1148(3) 0.2034(3) 0.4801(2) 0.0235(14) Uani 1 d . .
C25 C 0.1463(3) 0.1026(3) 0.5318(3) 0.030(2) Uani 1 d . .
C37 C -0.0219(3) 0.0738(3) 0.3833(3) 0.030(2) Uani 1 d . .
H37A H -0.0672(3) 0.0640(3) 0.3644(3) 0.036 Uiso 1 calc R .
C26 C 0.1361(3) 0.1361(3) 0.4825(3) 0.029(2) Uani 1 d . .
H26A H 0.1438(3) 0.1129(3) 0.4502(3) 0.035 Uiso 1 calc R .
C46 C 0.1217(3) 0.1650(4) 0.2364(3) 0.032(2) Uani 1 d . .
H46A H 0.0928(3) 0.1267(4) 0.2327(3) 0.038 Uiso 1 calc R .
C12 C 0.0260(3) 0.3906(3) 0.4607(3) 0.031(2) Uani 1 d . .
H12A H 0.0453(3) 0.4012(3) 0.4283(3) 0.037 Uiso 1 calc R .
C231 C 0.1010(4) 0.2414(4) 0.6290(3) 0.044(2) Uani 1 d . .
H23A H 0.0872(4) 0.2884(4) 0.6209(3) 0.066 Uiso 1 calc R .
H23B H 0.1423(4) 0.2414(4) 0.6534(3) 0.066 Uiso 1 calc R .
H23C H 0.0656(4) 0.2180(4) 0.6464(3) 0.066 Uiso 1 calc R .
C16 C -0.0527(3) 0.3262(3) 0.5079(3) 0.028(2) Uani 1 d . .
H16A H -0.0862(3) 0.2921(3) 0.5079(3) 0.034 Uiso 1 calc R .
C11 C -0.0237(3) 0.3410(3) 0.4604(3) 0.0255(15) Uani 1 d . .
C44 C 0.2300(4) 0.2145(5) 0.2298(3) 0.047(2) Uani 1 d . .
H44A H 0.2750(4) 0.2103(5) 0.2212(3) 0.056 Uiso 1 calc R .
C32 C -0.0533(4) 0.1442(3) 0.5043(3) 0.031(2) Uani 1 d . .
H32A H -0.0070(4) 0.1416(3) 0.5162(3) 0.037 Uiso 1 calc R .
C18 C -0.1620(3) 0.3392(4) 0.4019(3) 0.045(2) Uani 1 d . .
H18A H -0.1733(3) 0.2967(4) 0.4195(3) 0.067 Uiso 1 calc R .
H18B H -0.1989(3) 0.3523(4) 0.3752(3) 0.067 Uiso 1 calc R .
H18C H -0.1546(3) 0.3752(4) 0.4291(3) 0.067 Uiso 1 calc R .
C43 C 0.2076(4) 0.2754(4) 0.2479(3) 0.041(2) Uani 1 d . .
H43A H 0.2370(4) 0.3133(4) 0.2517(3) 0.049 Uiso 1 calc R .
N4 N 0.0201(2) 0.2333(3) 0.3237(2) 0.0236(12) Uani 1 d . .
C13 C 0.0474(4) 0.4246(4) 0.5082(3) 0.037(2) Uani 1 d . .
C38 C -0.0056(4) 0.0183(4) 0.4252(3) 0.041(2) Uani 1 d . .
H38A H -0.0385(4) 0.0194(4) 0.4520(3) 0.062 Uiso 1 calc R .
H38B H 0.0393(4) 0.0260(4) 0.4433(3) 0.062 Uiso 1 calc R .
H38C H -0.0071(4) -0.0261(4) 0.4073(3) 0.062 Uiso 1 calc R .
C35 C -0.1895(4) 0.1517(4) 0.4685(3) 0.042(2) Uani 1 d . .
C45 C 0.1879(4) 0.1597(4) 0.2239(3) 0.043(2) Uani 1 d . .
H45A H 0.2039(4) 0.1177(4) 0.2112(3) 0.052 Uiso 1 calc R .
C36 C -0.1413(3) 0.1486(4) 0.4314(3) 0.035(2) Uani 1 d . .
H36A H -0.1546(3) 0.1492(4) 0.3937(3) 0.042 Uiso 1 calc R .
C23 C 0.1130(3) 0.2050(4) 0.5770(3) 0.031(2) Uani 1 d . .
C39 C 0.0292(3) 0.0727(4) 0.3410(3) 0.032(2) Uani 1 d . .
H39A H 0.0183(3) 0.1085(4) 0.3142(3) 0.048 Uiso 1 calc R .
H39B H 0.0278(3) 0.0284(4) 0.3229(3) 0.048 Uiso 1 calc R .
H39C H 0.0742(3) 0.0806(4) 0.3589(3) 0.048 Uiso 1 calc R .
C33 C -0.1013(4) 0.1478(3) 0.5422(3) 0.036(2) Uani 1 d . .
C14 C 0.0173(4) 0.4095(4) 0.5551(3) 0.038(2) Uani 1 d . .
H14A H 0.0313(4) 0.4331(4) 0.5876(3) 0.045 Uiso 1 calc R .
C15 C -0.0327(4) 0.3610(4) 0.5553(3) 0.037(2) Uani 1 d . .
C17 C -0.0984(3) 0.3290(4) 0.3735(3) 0.033(2) Uani 1 d . .
H17A H -0.1085(3) 0.2937(4) 0.3450(3) 0.039 Uiso 1 calc R .
Cl2 Cl -0.22074(14) -0.0018(2) 0.60028(11) 0.0781(8) Uani 1 d . .
Cl1 Cl -0.3188(2) -0.0763(2) 0.6552(2) 0.0999(10) Uani 1 d . .
C27 C 0.1598(3) 0.2700(4) 0.4048(3) 0.030(2) Uani 1 d . .
H27A H 0.1415(3) 0.2961(4) 0.3721(3) 0.036 Uiso 1 calc R .
C131 C 0.1035(4) 0.4767(4) 0.5085(3) 0.045(2) Uani 1 d . .
H13A H 0.1124(4) 0.4958(4) 0.5449(3) 0.068 Uiso 1 calc R .
H13B H 0.0901(4) 0.5132(4) 0.4829(3) 0.068 Uiso 1 calc R .
H13C H 0.1441(4) 0.4547(4) 0.4979(3) 0.068 Uiso 1 calc R .
C28 C 0.2081(4) 0.2179(4) 0.3866(3) 0.044(2) Uani 1 d . .
H28A H 0.1840(4) 0.1864(4) 0.3611(3) 0.065 Uiso 1 calc R .
H28B H 0.2280(4) 0.1925(4) 0.4181(3) 0.065 Uiso 1 calc R .
H28C H 0.2435(4) 0.2408(4) 0.3689(3) 0.065 Uiso 1 calc R .
C29 C 0.1945(3) 0.3210(4) 0.4449(3) 0.038(2) Uani 1 d . .
H29A H 0.1615(3) 0.3539(4) 0.4557(3) 0.056 Uiso 1 calc R .
H29B H 0.2297(3) 0.3450(4) 0.4278(3) 0.056 Uiso 1 calc R .
H29C H 0.2143(3) 0.2967(4) 0.4769(3) 0.056 Uiso 1 calc R .
C251 C 0.1725(4) 0.0304(4) 0.5352(3) 0.044(2) Uani 1 d . .
H25A H 0.1764(4) 0.0153(4) 0.5729(3) 0.067 Uiso 1 calc R .
H25B H 0.2166(4) 0.0287(4) 0.5213(3) 0.067 Uiso 1 calc R .
H25C H 0.1415(4) 0.0005(4) 0.5135(3) 0.067 Uiso 1 calc R .
C19 C -0.0784(4) 0.3930(4) 0.3456(3) 0.048(2) Uani 1 d . .
H19A H -0.0375(4) 0.3844(4) 0.3279(3) 0.072 Uiso 1 calc R .
H19B H -0.0701(4) 0.4294(4) 0.3722(3) 0.072 Uiso 1 calc R .
H19C H -0.1144(4) 0.4066(4) 0.3184(3) 0.072 Uiso 1 calc R .
C151 C -0.0646(4) 0.3456(5) 0.6063(3) 0.051(2) Uani 1 d . .
H15A H -0.0987(4) 0.3102(5) 0.5991(3) 0.076 Uiso 1 calc R .
H15B H -0.0856(4) 0.3869(5) 0.6189(3) 0.076 Uiso 1 calc R .
H15C H -0.0303(4) 0.3296(5) 0.6341(3) 0.076 Uiso 1 calc R .
C331 C -0.0799(5) 0.1461(5) 0.6022(3) 0.054(2) Uani 1 d . .
H33A H -0.0310(5) 0.1434(5) 0.6080(3) 0.081 Uiso 1 calc R .
H33B H -0.0997(5) 0.1063(5) 0.6184(3) 0.081 Uiso 1 calc R .
H33C H -0.0953(5) 0.1875(5) 0.6192(3) 0.081 Uiso 1 calc R .
C351 C -0.2631(4) 0.1548(6) 0.4476(4) 0.068(3) Uani 1 d . .
H35A H -0.2673(4) 0.1543(6) 0.4080(4) 0.102 Uiso 1 calc R .
H35B H -0.2829(4) 0.1966(6) 0.4604(4) 0.102 Uiso 1 calc R .
H35C H -0.2865(4) 0.1153(6) 0.4609(4) 0.102 Uiso 1 calc R .
C1 C -0.2470(6) -0.0273(6) 0.6613(4) 0.079(3) Uani 1 d . .
H1A H -0.2552(6) 0.0136(6) 0.6829(4) 0.094 Uiso 1 calc R .
H1B H -0.2106(6) -0.0536(6) 0.6813(4) 0.094 Uiso 1 calc R .
Cl3 Cl 0.0635(4) 0.3363(10) 0.7437(3) 0.492(13) Uani 1 d . .
C3 C 0.0000 0.3930(17) 0.7500 0.173(12) Uani 1 d S .

loop_
_geom_bond_atom_site_label_1
_geom_bond_atom_site_label_2
_geom_bond_distance
_geom_bond_site_symmetry_2
_geom_bond_publ_flag
I2 I3 2.8963(10) . ?
I2 I1 2.9376(10) . ?
Mo1 N4 1.740(5) . ?
Mo1 N2 1.918(5) . ?
Mo1 N1 1.921(5) . ?
Mo1 N3 1.929(5) . ?
N1 C11 1.445(8) . ?
N1 C17 1.498(8) . ?
C24 C23 1.383(10) . ?
C24 C25 1.398(10) . ?
C31 C32 1.379(10) . ?
C31 C36 1.387(10) . ?
C31 N3 1.462(8) . ?
N2 C21 1.438(8) . ?
N2 C27 1.504(8) . ?
N3 C37 1.494(8) . ?
C41 C42 1.384(9) . ?
C41 C46 1.394(9) . ?
C41 C4 1.500(9) . ?
C4 C4 1.368(12) 2 ?
C4 N4 1.393(8) . ?
C22 C21 1.391(9) . ?
C22 C23 1.393(9) . ?
C42 C43 1.398(10) . ?
C34 C35 1.377(11) . ?
C34 C33 1.380(11) . ?
C21 C26 1.391(9) . ?
C25 C26 1.390(9) . ?
C25 C251 1.513(10) . ?
C37 C38 1.522(10) . ?
C37 C39 1.536(9) . ?
C46 C45 1.397(10) . ?
C12 C13 1.388(10) . ?
C12 C11 1.393(9) . ?
C231 C23 1.516(10) . ?
C16 C15 1.387(10) . ?
C16 C11 1.396(9) . ?
C44 C45 1.368(11) . ?
C44 C43 1.370(11) . ?
C32 C33 1.411(10) . ?
C18 C17 1.526(10) . ?
C13 C14 1.395(11) . ?
C13 C131 1.521(10) . ?
C35 C36 1.399(10) . ?
C35 C351 1.519(11) . ?
C33 C331 1.513(11) . ?
C14 C15 1.386(11) . ?
C15 C151 1.502(11) . ?
C17 C19 1.509(11) . ?
Cl2 C1 1.725(12) . ?
Cl1 C1 1.727(12) . ?
C27 C28 1.508(10) . ?
C27 C29 1.534(10) . ?
Cl3 C3 1.71(3) . ?
C3 Cl3 1.71(3) 2_556 ?
